data_2213856
loop_
_publ_author_name
'Manabe, Shino'
'Ishii, Kazuyuki'
'Hashizume, Daisuke'
'Ito, Yukishige'

_publ_section_title
;<i>S</i>-Phenyl
 4,6-<i>O</i>-benzylidene-2,3-<i>O</i>-carbonyl-1-thia-\a-<small>D</small>-mannopyranoside
;
_journal_coeditor_code IS2162
_journal_issue 6
_journal_name_full 'Acta Crystallographica Section E'
_journal_page_first o3028
_journal_page_last o3028
_journal_paper_doi 10.1107/S1600536807022210
_journal_volume 63
_journal_year 2007
_chemical_formula_iupac 'C20 H18 O6 S'
_chemical_formula_moiety 'C20 H18 O6 S'
_chemical_formula_sum 'C20 H18 O6 S'
_chemical_formula_weight 386.40
_chemical_name_systematic
;
S-Phenyl 4,6-O-benzylidene-2,3-O-carbonyl-1-thia-\a-D-mannopyranoside
;
_space_group_IT_number 4
_symmetry_cell_setting monoclinic
_symmetry_space_group_name_Hall 'P 2yb'
_symmetry_space_group_name_H-M 'P 1 21 1'
_atom_sites_solution_hydrogens difmap
_atom_sites_solution_primary direct
_atom_sites_solution_secondary difmap
_cell_angle_alpha 90
_cell_angle_beta 108.143(2)
_cell_angle_gamma 90
_cell_formula_units_Z 2
_cell_length_a 11.5672(9)
_cell_length_b 5.7425(4)
_cell_length_c 14.6172(10)
_cell_measurement_reflns_used 11035
_cell_measurement_temperature 200
_cell_measurement_theta_max 30.03
_cell_measurement_theta_min 3.54
_cell_volume 922.67(12)
_computing_cell_refinement PROCESS-AUTO
_computing_data_collection 'PROCESS-AUTO (Rigaku Corporation, 1998)'
_computing_data_reduction PROCESS-AUTO
_computing_molecular_graphics 'ORTEP-3 for Windows (Farrugia, 1997)'
_computing_publication_material SHELXL97
_computing_structure_refinement 'SHELXL97 (Sheldrick, 1997)'
_computing_structure_solution 'SIR2004 (Burla <i>et al.</i>,  2005)'
_diffrn_ambient_temperature 200
_diffrn_detector_area_resol_mean 10
_diffrn_measured_fraction_theta_full 0.997
_diffrn_measured_fraction_theta_max 0.997
_diffrn_measurement_device_type 'Rigaku R-AXIS RAPID'
_diffrn_measurement_method \w
_diffrn_radiation_monochromator graphite
_diffrn_radiation_source 'normal-focus sealed tube'
_diffrn_radiation_type MoK\a
_diffrn_radiation_wavelength 0.71073
_diffrn_reflns_av_R_equivalents 0.0440
_diffrn_reflns_av_sigmaI/netI 0.0516
_diffrn_reflns_limit_h_max 16
_diffrn_reflns_limit_h_min -16
_diffrn_reflns_limit_k_max 7
_diffrn_reflns_limit_k_min -8
_diffrn_reflns_limit_l_max 20
_diffrn_reflns_limit_l_min -20
_diffrn_reflns_number 11024
_diffrn_reflns_theta_full 30.03
_diffrn_reflns_theta_max 30.03
_diffrn_reflns_theta_min 3.54
_exptl_absorpt_coefficient_mu 0.210
_exptl_absorpt_correction_T_max 0.9757
_exptl_absorpt_correction_T_min 0.9276
_exptl_absorpt_correction_type numerical
_exptl_absorpt_process_details '(NUMABS; Higashi, 1999)'
_exptl_crystal_colour colourless
_exptl_crystal_density_diffrn 1.391
_exptl_crystal_density_method 'not measured'
_exptl_crystal_description Needle
_exptl_crystal_F_000 404
_exptl_crystal_size_max 0.61
_exptl_crystal_size_mid 0.17
_exptl_crystal_size_min 0.14
_refine_diff_density_max 0.288
_refine_diff_density_min -0.317
_refine_ls_abs_structure_details 'Flack (1983), 1790 Friedel pairs'
_refine_ls_abs_structure_Flack -0.01(9)
_refine_ls_extinction_method none
_refine_ls_goodness_of_fit_ref 1.124
_refine_ls_hydrogen_treatment constr
_refine_ls_matrix_type full
_refine_ls_number_parameters 261
_refine_ls_number_reflns 4729
_refine_ls_number_restraints 1
_refine_ls_restrained_S_all 1.124
_refine_ls_R_factor_all 0.0768
_refine_ls_R_factor_gt 0.0381
_refine_ls_shift/su_max 0.000
_refine_ls_shift/su_mean 0.000
_refine_ls_structure_factor_coef Fsqd
_refine_ls_weighting_details 'calc w=1/[\s^2^(Fo^2^)+(0.0269P)^2^+0.1924P] where P=(Fo^2^+2Fc^2^)/3'
_refine_ls_weighting_scheme calc
_refine_ls_wR_factor_gt 0.0764
_refine_ls_wR_factor_ref 0.1031
_reflns_number_gt 3073
_reflns_number_total 4729
_reflns_threshold_expression I>2\s(I)
_cod_data_source_file is2162.cif
_cod_data_source_block I
_cod_original_cell_volume 922.68(12)
_cod_original_sg_symbol_H-M 'P 21'
_cod_database_code 2213856
_cod_database_fobs_code 2213856

loop_
_symmetry_equiv_pos_as_xyz
'x, y, z'
'-x, y+1/2, -z'

loop_
_atom_site_type_symbol
_atom_site_label
_atom_site_fract_x
_atom_site_fract_y
_atom_site_fract_z
_atom_site_U_iso_or_equiv
_atom_site_adp_type
_atom_site_calc_flag
_atom_site_refinement_flags
_atom_site_occupancy
S S1 0.17264(6) 0.11075(16) 0.08559(5) 0.0574(2) Uani d . 1
O O1 0.29605(13) 0.3564(3) 0.24474(11) 0.0408(4) Uani d . 1
O O2 0.40038(15) 0.6337(3) 0.09979(12) 0.0494(4) Uani d . 1
O O3 0.56776(14) 0.4206(3) 0.12945(12) 0.0430(4) Uani d . 1
O O4 0.60166(12) 0.1151(4) 0.30258(10) 0.0406(4) Uani d . 1
O O5 0.51693(15) -0.0002(3) 0.42029(12) 0.0508(5) Uani d . 1
O O6 0.57299(18) 0.7955(3) 0.08992(14) 0.0579(5) Uani d . 1
C C1 0.2575(2) 0.3698(5) 0.14384(16) 0.0443(6) Uani d . 1
H H1 0.2029 0.5082 0.1241 0.053 Uiso calc R 1
C C2 0.3601(2) 0.3930(5) 0.09890(17) 0.0416(6) Uani d . 1
H H2 0.3310 0.3353 0.0310 0.050 Uiso calc R 1
C C3 0.47901(19) 0.2723(5) 0.15248(16) 0.0372(5) Uani d . 1
H H3 0.4813 0.1114 0.1269 0.045 Uiso calc R 1
C C4 0.50209(19) 0.2671(5) 0.25987(16) 0.0376(5) Uani d . 1
H H4 0.5225 0.4275 0.2866 0.045 Uiso calc R 1
C C5 0.38772(19) 0.1826(4) 0.27995(16) 0.0383(6) Uani d . 1
H H5 0.3603 0.0312 0.2464 0.046 Uiso calc R 1
C C6 0.4145(2) 0.1536(6) 0.38735(16) 0.0501(7) Uani d . 1
H H61 0.4336 0.3063 0.4200 0.060 Uiso calc R 1
H H62 0.3431 0.0867 0.4016 0.060 Uiso calc R 1
C C7 0.62117(19) 0.0930(5) 0.40294(15) 0.0427(5) Uani d . 1
H H7 0.6404 0.2490 0.4344 0.051 Uiso calc R 1
C C8 0.5184(2) 0.6310(5) 0.10486(16) 0.0433(6) Uani d . 1
C C9 0.05254(19) 0.1003(6) 0.13747(16) 0.0465(6) Uani d . 1
C C10 0.0427(3) -0.0881(6) 0.1929(2) 0.0643(8) Uani d . 1
H H10 0.1040 -0.2047 0.2092 0.077 Uiso calc R 1
C C11 -0.0592(4) -0.1047(7) 0.2248(3) 0.0749(10) Uani d . 1
H H11 -0.0677 -0.2352 0.2621 0.090 Uiso calc R 1
C C12 -0.1470(3) 0.0653(8) 0.2029(2) 0.0746(11) Uani d . 1
H H12 -0.2166 0.0512 0.2240 0.089 Uiso calc R 1
C C13 -0.1339(3) 0.2529(7) 0.1511(3) 0.0774(10) Uani d . 1
H H13 -0.1934 0.3728 0.1378 0.093 Uiso calc R 1
C C14 -0.0349(2) 0.2732(7) 0.1171(2) 0.0662(9) Uani d . 1
H H14 -0.0273 0.4050 0.0801 0.079 Uiso calc R 1
C C15 0.7251(2) -0.0704(5) 0.44491(17) 0.0419(6) Uani d . 1
C C16 0.7468(2) -0.2562(5) 0.3924(2) 0.0480(6) Uani d . 1
H H16 0.6987 -0.2757 0.3271 0.058 Uiso calc R 1
C C17 0.8387(2) -0.4147(6) 0.4347(2) 0.0549(7) Uani d . 1
H H17 0.8538 -0.5416 0.3983 0.066 Uiso calc R 1
C C18 0.9080(2) -0.3870(6) 0.5300(2) 0.0561(7) Uani d . 1
H H18 0.9704 -0.4960 0.5592 0.067 Uiso calc R 1
C C19 0.8873(2) -0.2032(6) 0.5828(2) 0.0542(7) Uani d . 1
H H19 0.9349 -0.1859 0.6483 0.065 Uiso calc R 1
C C20 0.7966(2) -0.0419(5) 0.54035(19) 0.0486(7) Uani d . 1
H H20 0.7834 0.0872 0.5765 0.058 Uiso calc R 1

loop_
_atom_site_aniso_label
_atom_site_aniso_U_11
_atom_site_aniso_U_22
_atom_site_aniso_U_33
_atom_site_aniso_U_12
_atom_site_aniso_U_13
_atom_site_aniso_U_23
S1 0.0351(3) 0.0882(5) 0.0482(3) -0.0078(4) 0.0120(3) -0.0205(4)
O1 0.0273(8) 0.0620(12) 0.0335(7) 0.0073(8) 0.0103(6) -0.0036(8)
O2 0.0434(9) 0.0552(12) 0.0556(10) 0.0120(10) 0.0241(8) 0.0092(10)
O3 0.0322(9) 0.0491(10) 0.0528(10) 0.0080(8) 0.0204(7) 0.0102(9)
O4 0.0284(7) 0.0538(10) 0.0412(8) 0.0067(9) 0.0132(6) 0.0089(9)
O5 0.0321(9) 0.0774(14) 0.0445(9) 0.0049(8) 0.0143(7) 0.0172(9)
O6 0.0673(13) 0.0510(12) 0.0670(13) -0.0018(11) 0.0379(11) 0.0051(10)
C1 0.0265(11) 0.0667(18) 0.0390(12) 0.0065(11) 0.0091(9) -0.0007(12)
C2 0.0316(12) 0.0558(16) 0.0390(11) 0.0035(11) 0.0134(10) 0.0009(12)
C3 0.0311(11) 0.0423(14) 0.0424(12) 0.0020(10) 0.0177(9) -0.0010(11)
C4 0.0257(11) 0.0482(14) 0.0392(11) 0.0039(10) 0.0107(9) 0.0002(11)
C5 0.0270(11) 0.0529(17) 0.0362(11) 0.0009(10) 0.0116(9) -0.0023(10)
C6 0.0307(12) 0.083(2) 0.0391(11) 0.0079(13) 0.0138(9) 0.0079(13)
C7 0.0295(11) 0.0576(16) 0.0394(11) -0.0008(13) 0.0086(9) 0.0021(13)
C8 0.0423(13) 0.0529(16) 0.0393(11) 0.0099(14) 0.0196(10) 0.0040(13)
C9 0.0290(11) 0.0686(17) 0.0389(11) -0.0036(14) 0.0062(9) -0.0032(15)
C10 0.069(2) 0.0591(19) 0.0671(18) 0.0010(16) 0.0241(16) -0.0063(17)
C11 0.092(3) 0.068(2) 0.078(2) -0.025(2) 0.046(2) -0.0040(19)
C12 0.0486(17) 0.102(3) 0.080(2) -0.0230(19) 0.0310(16) -0.019(2)
C13 0.0349(15) 0.109(3) 0.090(2) 0.0075(18) 0.0208(16) 0.016(2)
C14 0.0320(14) 0.094(3) 0.0696(18) 0.0094(16) 0.0113(13) 0.0295(19)
C15 0.0262(11) 0.0549(16) 0.0449(12) -0.0050(11) 0.0114(10) 0.0083(12)
C16 0.0354(13) 0.0547(16) 0.0506(14) -0.0028(12) 0.0086(11) 0.0054(14)
C17 0.0475(15) 0.0525(18) 0.0655(16) 0.0012(14) 0.0186(13) 0.0062(16)
C18 0.0362(13) 0.0650(18) 0.0650(16) 0.0071(15) 0.0126(12) 0.0187(18)
C19 0.0327(13) 0.072(2) 0.0524(15) 0.0002(14) 0.0048(11) 0.0135(15)
C20 0.0334(13) 0.0604(18) 0.0499(14) -0.0016(12) 0.0100(11) 0.0072(13)

loop_
_atom_type_symbol
_atom_type_description
_atom_type_scat_dispersion_real
_atom_type_scat_dispersion_imag
_atom_type_scat_source
C C 0.0033 0.0016 'International Tables Vol C Tables 4.2.6.8 and 6.1.1.4'
H H 0.0000 0.0000 'International Tables Vol C Tables 4.2.6.8 and 6.1.1.4'
O O 0.0106 0.0060 'International Tables Vol C Tables 4.2.6.8 and 6.1.1.4'
S S 0.1246 0.1234 'International Tables Vol C Tables 4.2.6.8 and 6.1.1.4'

loop_
_geom_angle_atom_site_label_1
_geom_angle_atom_site_label_2
_geom_angle_atom_site_label_3
_geom_angle
C9 S1 C1 101.82(12)
C1 O1 C5 111.96(18)
C8 O2 C2 107.8(2)
C8 O3 C3 108.61(18)
C7 O4 C4 110.76(17)
C7 O5 C6 111.6(2)
O1 C1 C2 114.86(19)
O1 C1 S1 113.0(2)
C2 C1 S1 104.18(18)
O1 C1 H1 108.2
C2 C1 H1 108.2
S1 C1 H1 108.2
O2 C2 C3 101.07(19)
O2 C2 C1 111.5(2)
C3 C2 C1 115.9(2)
O2 C2 H2 109.3
C3 C2 H2 109.3
C1 C2 H2 109.3
O3 C3 C4 110.13(19)
O3 C3 C2 101.81(19)
C4 C3 C2 112.54(18)
O3 C3 H3 110.7
C4 C3 H3 110.7
C2 C3 H3 110.7
O4 C4 C3 108.98(18)
O4 C4 C5 110.68(19)
C3 C4 C5 108.93(18)
O4 C4 H4 109.4
C3 C4 H4 109.4
C5 C4 H4 109.4
O1 C5 C6 109.87(18)
O1 C5 C4 107.45(18)
C6 C5 C4 109.03(18)
O1 C5 H5 110.1
C6 C5 H5 110.1
C4 C5 H5 110.1
O5 C6 C5 107.28(19)
O5 C6 H61 110.3
C5 C6 H61 110.3
O5 C6 H62 110.3
C5 C6 H62 110.3
H61 C6 H62 108.5
O5 C7 O4 110.46(17)
O5 C7 C15 108.1(2)
O4 C7 C15 109.2(2)
O5 C7 H7 109.7
O4 C7 H7 109.7
C15 C7 H7 109.7
O6 C8 O3 124.0(2)
O6 C8 O2 124.5(3)
O3 C8 O2 111.5(2)
C10 C9 C14 120.1(3)
C10 C9 S1 119.7(2)
C14 C9 S1 120.0(2)
C9 C10 C11 118.8(3)
C9 C10 H10 120.6
C11 C10 H10 120.6
C12 C11 C10 120.9(4)
C12 C11 H11 119.6
C10 C11 H11 119.6
C13 C12 C11 119.5(3)
C13 C12 H12 120.2
C11 C12 H12 120.2
C12 C13 C14 121.1(3)
C12 C13 H13 119.5
C14 C13 H13 119.5
C9 C14 C13 119.5(3)
C9 C14 H14 120.2
C13 C14 H14 120.2
C16 C15 C20 119.6(2)
C16 C15 C7 121.2(2)
C20 C15 C7 119.2(2)
C15 C16 C17 120.3(3)
C15 C16 H16 119.9
C17 C16 H16 119.9
C18 C17 C16 119.8(3)
C18 C17 H17 120.1
C16 C17 H17 120.1
C19 C18 C17 120.4(3)
C19 C18 H18 119.8
C17 C18 H18 119.8
C18 C19 C20 120.1(3)
C18 C19 H19 120.0
C20 C19 H19 120.0
C15 C20 C19 119.9(3)
C15 C20 H20 120.1
C19 C20 H20 120.1

loop_
_geom_bond_atom_site_label_1
_geom_bond_atom_site_label_2
_geom_bond_distance
S1 C9 1.779(2)
S1 C1 1.839(3)
O1 C1 1.404(3)
O1 C5 1.430(3)
O2 C8 1.344(3)
O2 C2 1.457(3)
O3 C8 1.337(3)
O3 C3 1.452(3)
O4 C7 1.419(2)
O4 C4 1.425(3)
O5 C7 1.412(3)
O5 C6 1.435(3)
O6 C8 1.194(3)
C1 C2 1.531(3)
C1 H1 1.0000
C2 C3 1.522(3)
C2 H2 1.0000
C3 C4 1.508(3)
C3 H3 1.0000
C4 C5 1.521(3)
C4 H4 1.0000
C5 C6 1.512(3)
C5 H5 1.0000
C6 H61 0.9900
C6 H62 0.9900
C7 C15 1.498(4)
C7 H7 1.0000
C9 C10 1.378(4)
C9 C14 1.382(4)
C10 C11 1.399(4)
C10 H10 0.9500
C11 C12 1.373(5)
C11 H11 0.9500
C12 C13 1.352(5)
C12 H12 0.9500
C13 C14 1.388(4)
C13 H13 0.9500
C14 H14 0.9500
C15 C16 1.383(4)
C15 C20 1.392(3)
C16 C17 1.389(4)
C16 H16 0.9500
C17 C18 1.384(4)
C17 H17 0.9500
C18 C19 1.371(4)
C18 H18 0.9500
C19 C20 1.392(4)
C19 H19 0.9500
C20 H20 0.9500

loop_
_geom_torsion_atom_site_label_1
_geom_torsion_atom_site_label_2
_geom_torsion_atom_site_label_3
_geom_torsion_atom_site_label_4
_geom_torsion
_geom_torsion_publ_flag
C1 C2 C3 C4 -31.8(3) yes
C2 C3 C4 C5 48.3(3) yes
C3 C4 C5 O1 -66.7(2) yes
C4 C5 O1 C1 68.7(2) yes
C5 O1 C1 C2 -51.0(3) yes
O1 C1 C2 C3 32.3(4) yes
C5 O1 C1 S1 68.3(2) ?
C9 S1 C1 O1 56.67(19) ?
C9 S1 C1 C2 -177.99(17) ?
C8 O2 C2 C3 27.0(2) ?
C8 O2 C2 C1 150.79(18) ?
O1 C1 C2 O2 -82.7(3) ?
S1 C1 C2 O2 153.16(16) ?
S1 C1 C2 C3 -91.9(2) ?
C8 O3 C3 C4 -97.1(2) ?
C8 O3 C3 C2 22.5(2) ?
O2 C2 C3 O3 -28.9(2) ?
C1 C2 C3 O3 -149.6(2) ?
O2 C2 C3 C4 89.0(2) ?
C7 O4 C4 C3 -176.1(2) ?
C7 O4 C4 C5 -56.3(3) ?
O3 C3 C4 O4 -78.0(2) ?
C2 C3 C4 O4 169.2(2) ?
O3 C3 C4 C5 161.14(19) ?
C1 O1 C5 C6 -172.8(2) ?
O4 C4 C5 O1 173.50(18) ?
O4 C4 C5 C6 54.5(3) ?
C3 C4 C5 C6 174.3(2) ?
C7 O5 C6 C5 61.3(3) ?
O1 C5 C6 O5 -172.92(19) ?
C4 C5 C6 O5 -55.4(3) ?
C6 O5 C7 O4 -64.2(3) ?
C6 O5 C7 C15 176.4(2) ?
C4 O4 C7 O5 60.5(3) ?
C4 O4 C7 C15 179.2(2) ?
C3 O3 C8 O6 173.5(2) ?
C3 O3 C8 O2 -6.1(3) ?
C2 O2 C8 O6 166.1(2) ?
C2 O2 C8 O3 -14.3(3) ?
C1 S1 C9 C10 -117.4(2) ?
C1 S1 C9 C14 66.7(2) ?
C14 C9 C10 C11 2.4(5) ?
S1 C9 C10 C11 -173.5(2) ?
C9 C10 C11 C12 -1.1(5) ?
C10 C11 C12 C13 -1.0(5) ?
C11 C12 C13 C14 2.0(6) ?
C10 C9 C14 C13 -1.4(5) ?
S1 C9 C14 C13 174.4(3) ?
C12 C13 C14 C9 -0.8(5) ?
O5 C7 C15 C16 87.1(3) ?
O4 C7 C15 C16 -33.1(3) ?
O5 C7 C15 C20 -89.1(3) ?
O4 C7 C15 C20 150.7(2) ?
C20 C15 C16 C17 0.5(4) ?
C7 C15 C16 C17 -175.7(3) ?
C15 C16 C17 C18 0.5(4) ?
C16 C17 C18 C19 -0.5(4) ?
C17 C18 C19 C20 -0.4(4) ?
C16 C15 C20 C19 -1.4(4) ?
C7 C15 C20 C19 174.8(2) ?
C18 C19 C20 C15 1.4(4) ?

loop_
_cod_related_entry_id
_cod_related_entry_database
_cod_related_entry_code
1 ChemSpider 8771672
